data_7202812
loop_
_publ_author_name
'Ye, Jun-Wei'
'Wang, Jia'
'Zhang, Jing-Ying'
'Zhang, Ping'
'Wang, Yue'

_publ_section_title
;
 Construction of 2-D lanthanide coordination frameworks: syntheses,
 structures and luminescent property
;
_journal_issue 6
_journal_name_full CrystEngComm
_journal_page_first 515
_journal_paper_doi 10.1039/b702106b
_journal_volume 9
_journal_year 2007
_chemical_formula_sum 'C21 H11 Ho N3 O12'
_chemical_formula_weight 662.26
_chemical_name_systematic
;
?
;
_space_group_IT_number 2
_symmetry_cell_setting triclinic
_symmetry_space_group_name_Hall '-P 1'
_symmetry_space_group_name_H-M 'P -1'
_atom_sites_solution_hydrogens geom
_atom_sites_solution_primary direct
_atom_sites_solution_secondary difmap
_audit_creation_method SHELXL-97
_cell_angle_alpha 84.93(3)
_cell_angle_beta 77.99(3)
_cell_angle_gamma 73.92(3)
_cell_formula_units_Z 2
_cell_length_a 8.6712(17)
_cell_length_b 9.3753(19)
_cell_length_c 13.804(3)
_cell_measurement_reflns_used 9689
_cell_measurement_temperature 293(2)
_cell_measurement_theta_max 27.58
_cell_measurement_theta_min 2.99
_cell_volume 1054.1(4)
_computing_cell_refinement RAPID-AUTO
_computing_data_collection 'RAPID-AUTO (Rigaku, 1998)'
_computing_data_reduction RAPID-AUTO
_computing_molecular_graphics 'DIAMOND (Brandenburg, 1999) and SHELXP97'
_computing_publication_material SHELXL97
_computing_structure_refinement 'SHELXL97 (Sheldrick, 1997)'
_computing_structure_solution 'SHELXS97 (Sheldrick, 1997)'
_diffrn_ambient_temperature 293(2)
_diffrn_detector_area_resol_mean 10.0
_diffrn_measured_fraction_theta_full 0.976
_diffrn_measured_fraction_theta_max 0.976
_diffrn_measurement_device_type 'Rigaku RAXIS-RAPID'
_diffrn_measurement_method 'Omega scan'
_diffrn_radiation_monochromator graphite
_diffrn_radiation_source 'fine-focus sealed tube'
_diffrn_radiation_type MoK\a
_diffrn_radiation_wavelength 0.71073
_diffrn_reflns_av_R_equivalents 0.0180
_diffrn_reflns_av_sigmaI/netI 0.0242
_diffrn_reflns_limit_h_max 11
_diffrn_reflns_limit_h_min -10
_diffrn_reflns_limit_k_max 11
_diffrn_reflns_limit_k_min -12
_diffrn_reflns_limit_l_max 17
_diffrn_reflns_limit_l_min -17
_diffrn_reflns_number 10244
_diffrn_reflns_theta_full 27.48
_diffrn_reflns_theta_max 27.48
_diffrn_reflns_theta_min 2.99
_diffrn_standards_decay_% 0
_diffrn_standards_interval_count 0
_diffrn_standards_interval_time .
_diffrn_standards_number 0
_exptl_absorpt_coefficient_mu 3.832
_exptl_absorpt_correction_T_max 0.5653
_exptl_absorpt_correction_T_min 0.5569
_exptl_absorpt_correction_type empirical
_exptl_absorpt_process_details
;
Higashi, T. (1995) Progrom for Absorption Correcttion.
Rigaku Corporation, Tokyo, Japan.
;
_exptl_crystal_colour yellow
_exptl_crystal_density_diffrn 2.086
_exptl_crystal_density_meas ?
_exptl_crystal_density_method .
_exptl_crystal_description block
_exptl_crystal_F_000 642
_exptl_crystal_size_max 0.17
_exptl_crystal_size_mid 0.17
_exptl_crystal_size_min 0.17
_refine_diff_density_max 0.938
_refine_diff_density_min -0.758
_refine_diff_density_rms 0.150
_refine_ls_extinction_coef 0
_refine_ls_extinction_method none
_refine_ls_goodness_of_fit_ref 1.042
_refine_ls_hydrogen_treatment constr
_refine_ls_matrix_type full
_refine_ls_number_parameters 334
_refine_ls_number_reflns 4706
_refine_ls_number_restraints 0
_refine_ls_restrained_S_all 1.042
_refine_ls_R_factor_all 0.0253
_refine_ls_R_factor_gt 0.0228
_refine_ls_shift/su_max 0.001
_refine_ls_shift/su_mean 0.000
_refine_ls_structure_factor_coef Fsqd
_refine_ls_weighting_details 'calc w=1/[\s^2^(Fo^2^)+(0.0505P)^2^+2.4512P] where P=(Fo^2^+2Fc^2^)/3'
_refine_ls_weighting_scheme calc
_refine_ls_wR_factor_gt 0.0737
_refine_ls_wR_factor_ref 0.0794
_reflns_number_gt 4424
_reflns_number_total 4706
_reflns_threshold_expression >2sigma(I)
_cod_data_source_file b702106b.txt
_cod_data_source_block 9
_cod_depositor_comments
;
The following automatic conversions were performed:
'_symmetry_cell_setting' value 'Triclinic' changed to 'triclinic'
according to '/home/saulius/struct/CIF-dictionaries/cif_core.dic'
dictionary named 'cif_core.dic' version 2.4.1 from
2010-06-29.

'_refine_ls_hydrogen_treatment' value 'CONSTR' changed to
'constr' according to '/home/saulius/struct/CIF-dictionaries/cif_core.dic'
dictionary named 'cif_core.dic' version 2.4.1 from 2010-06-29.

Automatic conversion script
Id: cif_fix_enum 1527 2010-12-29 10:47:43Z saulius 
;
_cod_original_cell_volume 1054.2(4)
_cod_original_sg_symbol_H-M 'P-1 '
_cod_database_code 7202812

loop_
_symmetry_equiv_pos_as_xyz
'x, y, z'
'-x, -y, -z'

loop_
_atom_site_label
_atom_site_type_symbol
_atom_site_fract_x
_atom_site_fract_y
_atom_site_fract_z
_atom_site_U_iso_or_equiv
_atom_site_adp_type
_atom_site_occupancy
_atom_site_symmetry_multiplicity
_atom_site_calc_flag
_atom_site_refinement_flags
_atom_site_disorder_assembly
_atom_site_disorder_group
Ho1 Ho 0.671466(18) 0.554628(18) 0.584019(12) 0.02016(7) Uani 1 1 d . . .
O1 O 0.4604(3) 0.6261(3) 0.3372(2) 0.0307(7) Uani 1 1 d . . .
O2 O 0.6453(4) 0.5161(3) 0.4273(2) 0.0296(6) Uani 1 1 d . . .
O3 O 1.2314(4) 0.4964(4) 0.2731(2) 0.0333(7) Uani 1 1 d . . .
O4 O 1.2720(4) 0.6372(5) 0.1378(3) 0.0498(10) Uani 1 1 d . . .
O5 O 0.8271(7) 1.0698(6) 0.0866(5) 0.0850(19) Uani 1 1 d . . .
O6 O 0.5945(6) 1.0251(7) 0.0978(5) 0.094(2) Uani 1 1 d . . .
O7 O 1.1128(4) 0.6392(3) 0.4668(3) 0.0339(7) Uani 1 1 d . . .
O8 O 0.8510(4) 0.6926(3) 0.5393(2) 0.0314(7) Uani 1 1 d . . .
O9 O 0.4975(4) 1.2131(4) 0.4702(2) 0.0331(7) Uani 1 1 d . . .
O10 O 0.5657(4) 1.2941(4) 0.3174(2) 0.0319(7) Uani 1 1 d . . .
O11 O 1.1710(6) 1.2007(6) 0.2107(4) 0.0789(17) Uani 1 1 d . . .
O12 O 1.3267(5) 1.0451(5) 0.2953(4) 0.0685(14) Uani 1 1 d . . .
N1 N 0.7303(6) 0.9956(5) 0.1160(4) 0.0502(12) Uani 1 1 d . . .
N2 N 1.1938(5) 1.1006(5) 0.2718(4) 0.0467(12) Uani 1 1 d . . .
N3 N 0.4202(4) 0.4420(5) 0.9134(3) 0.0360(9) Uani 1 1 d . . .
H3A H 0.5235 0.4271 0.8911 0.043 Uiso 1 1 calc R . .
C1 C 0.7215(5) 0.6722(4) 0.2928(3) 0.0217(7) Uani 1 1 d . . .
C2 C 0.8876(5) 0.6085(4) 0.2871(3) 0.0213(7) Uani 1 1 d . . .
H2A H 0.9225 0.5248 0.3265 0.026 Uiso 1 1 calc R . .
C3 C 1.0032(5) 0.6678(5) 0.2232(3) 0.0236(8) Uani 1 1 d . . .
C4 C 0.9517(5) 0.7964(5) 0.1679(3) 0.0288(9) Uani 1 1 d . . .
H4A H 1.0272 0.8388 0.1262 0.035 Uiso 1 1 calc R . .
C5 C 0.7846(5) 0.8610(5) 0.1760(3) 0.0300(9) Uani 1 1 d . . .
C6 C 0.6690(5) 0.7992(5) 0.2359(3) 0.0275(8) Uani 1 1 d . . .
H6A H 0.5580 0.8420 0.2380 0.033 Uiso 1 1 calc R . .
C7 C 0.5992(5) 0.6029(4) 0.3575(3) 0.0210(7) Uani 1 1 d . . .
C8 C 1.1827(5) 0.5948(5) 0.2118(3) 0.0274(8) Uani 1 1 d . . .
C9 C 0.9458(4) 0.8720(4) 0.4306(3) 0.0193(7) Uani 1 1 d . . .
C10 C 0.7900(5) 0.9667(4) 0.4366(3) 0.0207(7) Uani 1 1 d . . .
H10A H 0.7012 0.9398 0.4763 0.025 Uiso 1 1 calc R . .
C11 C 0.7656(4) 1.1020(4) 0.3835(3) 0.0218(7) Uani 1 1 d . . .
C12 C 0.8984(5) 1.1442(5) 0.3267(3) 0.0284(9) Uani 1 1 d . . .
H12A H 0.8837 1.2330 0.2896 0.034 Uiso 1 1 calc R . .
C13 C 1.0517(5) 1.0522(5) 0.3262(3) 0.0291(9) Uani 1 1 d . . .
C14 C 1.0803(5) 0.9146(4) 0.3764(3) 0.0236(8) Uani 1 1 d . . .
H14A H 1.1857 0.8536 0.3737 0.028 Uiso 1 1 calc R . .
C15 C 0.9724(5) 0.7228(4) 0.4828(3) 0.0206(7) Uani 1 1 d . . .
C16 C 0.5981(5) 1.2074(4) 0.3902(3) 0.0227(8) Uani 1 1 d . . .
C17 C 0.3180(6) 0.5646(6) 0.8865(4) 0.0407(11) Uani 1 1 d . . .
H17A H 0.3591 0.6340 0.8443 0.049 Uiso 1 1 calc R . .
C18 C 0.1505(6) 0.5921(6) 0.9198(4) 0.0354(10) Uani 1 1 d . . .
H18A H 0.0802 0.6795 0.9006 0.042 Uiso 1 1 calc R . .
C19 C 0.0894(5) 0.4886(5) 0.9817(3) 0.0270(8) Uani 1 1 d . . .
C20 C 0.2016(6) 0.3615(6) 1.0084(4) 0.0449(13) Uani 1 1 d . . .
H20A H 0.1648 0.2892 1.0499 0.054 Uiso 1 1 calc R . .
C21 C 0.3663(6) 0.3418(7) 0.9742(4) 0.0462(13) Uani 1 1 d . . .
H21A H 0.4404 0.2574 0.9939 0.055 Uiso 1 1 calc R . .

loop_
_atom_site_aniso_label
_atom_site_aniso_U_11
_atom_site_aniso_U_22
_atom_site_aniso_U_33
_atom_site_aniso_U_23
_atom_site_aniso_U_13
_atom_site_aniso_U_12
Ho1 0.01161(10) 0.01644(10) 0.02620(10) 0.00819(6) 0.00021(6) 0.00089(7)
O1 0.0149(13) 0.0294(16) 0.0462(18) 0.0060(13) -0.0024(12) -0.0083(12)
O2 0.0255(15) 0.0244(15) 0.0314(15) 0.0070(12) 0.0010(12) -0.0013(12)
O3 0.0206(14) 0.0403(18) 0.0374(17) 0.0092(14) -0.0109(12) -0.0050(13)
O4 0.0168(15) 0.082(3) 0.0415(19) 0.0228(19) 0.0025(13) -0.0120(17)
O5 0.070(3) 0.055(3) 0.119(5) 0.052(3) -0.006(3) -0.024(3)
O6 0.038(2) 0.098(4) 0.120(5) 0.077(4) -0.017(3) 0.001(3)
O7 0.0211(15) 0.0218(15) 0.0485(19) 0.0085(13) -0.0001(13) 0.0037(12)
O8 0.0215(14) 0.0226(15) 0.0449(18) 0.0107(13) -0.0005(12) -0.0056(12)
O9 0.0205(14) 0.0258(15) 0.0408(17) 0.0130(13) 0.0017(12) 0.0040(12)
O10 0.0282(15) 0.0269(16) 0.0320(16) 0.0086(12) -0.0060(12) 0.0040(13)
O11 0.056(3) 0.088(4) 0.085(4) 0.055(3) -0.002(2) -0.032(3)
O12 0.029(2) 0.054(3) 0.108(4) 0.018(3) 0.007(2) -0.0085(19)
N1 0.039(2) 0.035(2) 0.059(3) 0.025(2) 0.003(2) 0.003(2)
N2 0.021(2) 0.042(2) 0.065(3) 0.020(2) 0.0068(19) -0.0048(18)
N3 0.0151(16) 0.057(3) 0.034(2) -0.0015(18) 0.0023(14) -0.0119(18)
C1 0.0187(18) 0.0252(19) 0.0224(17) 0.0028(14) -0.0013(14) -0.0107(16)
C2 0.0162(17) 0.0249(19) 0.0225(17) 0.0048(14) -0.0022(13) -0.0079(15)
C3 0.0166(18) 0.034(2) 0.0215(17) 0.0042(15) -0.0033(14) -0.0097(16)
C4 0.022(2) 0.034(2) 0.029(2) 0.0084(17) 0.0013(15) -0.0127(18)
C5 0.023(2) 0.024(2) 0.035(2) 0.0129(17) -0.0026(16) -0.0004(17)
C6 0.0192(19) 0.030(2) 0.030(2) 0.0059(16) -0.0006(15) -0.0061(17)
C7 0.0136(17) 0.0180(17) 0.0282(19) 0.0041(14) -0.0008(14) -0.0024(14)
C8 0.0179(19) 0.041(2) 0.0259(19) 0.0026(17) -0.0031(15) -0.0131(18)
C9 0.0151(16) 0.0137(16) 0.0258(18) 0.0006(13) -0.0014(13) -0.0006(14)
C10 0.0133(16) 0.0166(17) 0.0294(19) 0.0024(14) -0.0017(13) -0.0020(14)
C11 0.0131(17) 0.0156(17) 0.031(2) 0.0038(14) -0.0030(14) 0.0028(14)
C12 0.024(2) 0.0195(19) 0.036(2) 0.0084(16) -0.0005(16) -0.0018(16)
C13 0.0188(19) 0.026(2) 0.036(2) 0.0068(17) 0.0041(16) -0.0050(17)
C14 0.0113(16) 0.0165(18) 0.036(2) 0.0042(15) -0.0004(14) 0.0037(14)
C15 0.0144(17) 0.0176(17) 0.0281(19) 0.0040(14) -0.0045(14) -0.0024(14)
C16 0.0160(17) 0.0114(16) 0.036(2) 0.0028(14) -0.0042(15) 0.0026(14)
C17 0.029(2) 0.055(3) 0.039(3) 0.008(2) 0.0030(19) -0.022(2)
C18 0.022(2) 0.039(3) 0.039(2) 0.010(2) -0.0005(17) -0.0048(19)
C19 0.018(2) 0.039(2) 0.0235(18) -0.0008(16) 0.0020(15) -0.0107(18)
C20 0.026(2) 0.048(3) 0.053(3) 0.019(2) 0.001(2) -0.011(2)
C21 0.019(2) 0.052(3) 0.058(3) 0.011(3) -0.004(2) 0.000(2)

loop_
_atom_type_symbol
_atom_type_description
_atom_type_scat_dispersion_real
_atom_type_scat_dispersion_imag
_atom_type_scat_source
C C 0.0033 0.0016 'International Tables Vol C Tables 4.2.6.8 and 6.1.1.4'
H H 0.0000 0.0000 'International Tables Vol C Tables 4.2.6.8 and 6.1.1.4'
N N 0.0061 0.0033 'International Tables Vol C Tables 4.2.6.8 and 6.1.1.4'
O O 0.0106 0.0060 'International Tables Vol C Tables 4.2.6.8 and 6.1.1.4'
Ho Ho -0.2175 4.6783 'International Tables Vol C Tables 4.2.6.8 and 6.1.1.4'

loop_
_geom_angle_atom_site_label_1
_geom_angle_atom_site_label_2
_geom_angle_atom_site_label_3
_geom_angle
_geom_angle_site_symmetry_1
_geom_angle_site_symmetry_3
_geom_angle_publ_flag
O8 Ho1 O7 85.10(11) . 2_766 ?
O8 Ho1 O3 86.02(12) . 2_766 ?
O7 Ho1 O3 81.59(13) 2_766 2_766 ?
O8 Ho1 O2 96.94(12) . . ?
O7 Ho1 O2 76.16(12) 2_766 . ?
O3 Ho1 O2 157.18(12) 2_766 . ?
O8 Ho1 O1 162.45(12) . 2_666 ?
O7 Ho1 O1 85.75(11) 2_766 2_666 ?
O3 Ho1 O1 77.84(12) 2_766 2_666 ?
O2 Ho1 O1 95.37(11) . 2_666 ?
O8 Ho1 O10 106.84(12) . 2_676 ?
O7 Ho1 O10 161.45(12) 2_766 2_676 ?
O3 Ho1 O10 85.08(12) 2_766 2_676 ?
O2 Ho1 O10 115.28(11) . 2_676 ?
O1 Ho1 O10 78.85(11) 2_666 2_676 ?
O8 Ho1 O9 77.76(11) . 2_676 ?
O7 Ho1 O9 143.75(12) 2_766 2_676 ?
O3 Ho1 O9 127.96(13) 2_766 2_676 ?
O2 Ho1 O9 74.55(12) . 2_676 ?
O1 Ho1 O9 117.74(11) 2_666 2_676 ?
O10 Ho1 O9 54.48(11) 2_676 2_676 ?
O8 Ho1 C16 94.81(11) . 2_676 ?
O7 Ho1 C16 169.27(13) 2_766 2_676 ?
O3 Ho1 C16 109.12(13) 2_766 2_676 ?
O2 Ho1 C16 93.23(12) . 2_676 ?
O1 Ho1 C16 96.95(11) 2_666 2_676 ?
O10 Ho1 C16 27.52(11) 2_676 2_676 ?
O9 Ho1 C16 27.23(11) 2_676 2_676 ?
C7 O1 Ho1 110.9(3) . 2_666 ?
C7 O2 Ho1 133.0(3) . . ?
C8 O3 Ho1 145.6(3) . 2_766 ?
C15 O7 Ho1 162.0(3) . 2_766 ?
C15 O8 Ho1 151.9(3) . . ?
C16 O9 Ho1 90.5(2) . 2_676 ?
C16 O10 Ho1 92.1(2) . 2_676 ?
O6 N1 O5 124.2(5) . . ?
O6 N1 C5 118.4(5) . . ?
O5 N1 C5 117.4(5) . . ?
O11 N2 O12 123.3(5) . . ?
O11 N2 C13 117.9(4) . . ?
O12 N2 C13 118.5(4) . . ?
C21 N3 C17 121.0(4) . . ?
C21 N3 H3A 119.5 . . ?
C17 N3 H3A 119.5 . . ?
C2 C1 C6 119.6(3) . . ?
C2 C1 C7 120.5(3) . . ?
C6 C1 C7 119.9(4) . . ?
C1 C2 C3 121.1(4) . . ?
C1 C2 H2A 119.5 . . ?
C3 C2 H2A 119.5 . . ?
C4 C3 C2 119.6(4) . . ?
C4 C3 C8 118.9(4) . . ?
C2 C3 C8 121.6(4) . . ?
C3 C4 C5 118.7(4) . . ?
C3 C4 H4A 120.7 . . ?
C5 C4 H4A 120.7 . . ?
C6 C5 C4 122.1(4) . . ?
C6 C5 N1 119.3(4) . . ?
C4 C5 N1 118.5(4) . . ?
C5 C6 C1 118.9(4) . . ?
C5 C6 H6A 120.6 . . ?
C1 C6 H6A 120.6 . . ?
O1 C7 O2 123.0(4) . . ?
O1 C7 C1 119.1(3) . . ?
O2 C7 C1 117.7(3) . . ?
O3 C8 O4 125.2(4) . . ?
O3 C8 C3 119.0(4) . . ?
O4 C8 C3 115.8(4) . . ?
C10 C9 C14 120.3(3) . . ?
C10 C9 C15 120.9(3) . . ?
C14 C9 C15 118.7(3) . . ?
C9 C10 C11 120.4(3) . . ?
C9 C10 H10A 119.8 . . ?
C11 C10 H10A 119.8 . . ?
C12 C11 C10 119.8(4) . . ?
C12 C11 C16 118.8(3) . . ?
C10 C11 C16 121.3(3) . . ?
C13 C12 C11 118.6(4) . . ?
C13 C12 H12A 120.7 . . ?
C11 C12 H12A 120.7 . . ?
C12 C13 C14 123.1(4) . . ?
C12 C13 N2 119.0(4) . . ?
C14 C13 N2 117.9(4) . . ?
C9 C14 C13 117.6(4) . . ?
C9 C14 H14A 121.2 . . ?
C13 C14 H14A 121.2 . . ?
O7 C15 O8 125.4(4) . . ?
O7 C15 C9 117.1(3) . . ?
O8 C15 C9 117.5(3) . . ?
O9 C16 O10 121.6(4) . . ?
O9 C16 C11 118.9(4) . . ?
O10 C16 C11 119.4(4) . . ?
O9 C16 Ho1 62.2(2) . 2_676 ?
O10 C16 Ho1 60.4(2) . 2_676 ?
C11 C16 Ho1 166.3(3) . 2_676 ?
N3 C17 C18 121.4(4) . . ?
N3 C17 H17A 119.3 . . ?
C18 C17 H17A 119.3 . . ?
C19 C18 C17 119.3(5) . . ?
C19 C18 H18A 120.4 . . ?
C17 C18 H18A 120.4 . . ?
C18 C19 C20 117.3(4) . . ?
C18 C19 C19 121.5(5) . 2_567 ?
C20 C19 C19 121.2(5) . 2_567 ?
C21 C20 C19 120.6(5) . . ?
C21 C20 H20A 119.7 . . ?
C19 C20 H20A 119.7 . . ?
N3 C21 C20 120.4(5) . . ?
N3 C21 H21A 119.8 . . ?
C20 C21 H21A 119.8 . . ?

loop_
_geom_bond_atom_site_label_1
_geom_bond_atom_site_label_2
_geom_bond_distance
_geom_bond_site_symmetry_2
_geom_bond_publ_flag
Ho1 O8 2.248(3) . ?
Ho1 O7 2.256(3) 2_766 ?
Ho1 O3 2.265(3) 2_766 ?
Ho1 O2 2.291(3) . ?
Ho1 O1 2.365(3) 2_666 ?
Ho1 O10 2.378(3) 2_676 ?
Ho1 O9 2.419(3) 2_676 ?
Ho1 C16 2.734(4) 2_676 ?
O1 C7 1.248(5) . ?
O1 Ho1 2.365(3) 2_666 ?
O2 C7 1.262(5) . ?
O3 C8 1.240(5) . ?
O3 Ho1 2.265(3) 2_766 ?
O4 C8 1.253(5) . ?
O5 N1 1.218(7) . ?
O6 N1 1.208(7) . ?
O7 C15 1.239(5) . ?
O7 Ho1 2.256(3) 2_766 ?
O8 C15 1.257(5) . ?
O9 C16 1.251(5) . ?
O9 Ho1 2.419(3) 2_676 ?
O10 C16 1.264(5) . ?
O10 Ho1 2.378(3) 2_676 ?
O11 N2 1.208(6) . ?
O12 N2 1.223(6) . ?
N1 C5 1.466(6) . ?
N2 C13 1.467(5) . ?
N3 C21 1.321(7) . ?
N3 C17 1.320(7) . ?
N3 H3A 0.8600 . ?
C1 C2 1.386(5) . ?
C1 C6 1.387(6) . ?
C1 C7 1.494(5) . ?
C2 C3 1.395(5) . ?
C2 H2A 0.9300 . ?
C3 C4 1.384(6) . ?
C3 C8 1.498(6) . ?
C4 C5 1.392(6) . ?
C4 H4A 0.9300 . ?
C5 C6 1.384(6) . ?
C6 H6A 0.9300 . ?
C9 C10 1.386(5) . ?
C9 C14 1.386(5) . ?
C9 C15 1.498(5) . ?
C10 C11 1.393(5) . ?
C10 H10A 0.9300 . ?
C11 C12 1.385(5) . ?
C11 C16 1.503(5) . ?
C12 C13 1.369(6) . ?
C12 H12A 0.9300 . ?
C13 C14 1.394(6) . ?
C14 H14A 0.9300 . ?
C16 Ho1 2.734(4) 2_676 ?
C17 C18 1.386(6) . ?
C17 H17A 0.9300 . ?
C18 C19 1.380(6) . ?
C18 H18A 0.9300 . ?
C19 C20 1.390(7) . ?
C19 C19 1.488(8) 2_567 ?
C20 C21 1.373(7) . ?
C20 H20A 0.9300 . ?
C21 H21A 0.9300 . ?

loop_
_geom_hbond_atom_site_label_D
_geom_hbond_atom_site_label_H
_geom_hbond_atom_site_label_A
_geom_hbond_distance_DH
_geom_hbond_distance_HA
_geom_hbond_distance_DA
_geom_hbond_angle_DHA
_geom_hbond_site_symmetry_A
N3 H3A O4 0.86 1.68 2.527(5) 167.4 2_766
C18 H18A O5 0.93 2.72 3.221(7) 114.9 2_676
C21 H21A O6 0.93 2.69 3.591(7) 164.2 1_546
C17 H17A O10 0.93 2.29 3.097(6) 145.3 2_676
C20 H20A O11 0.93 2.31 3.051(7) 136.8 1_446
C14 H14A O1 0.93 2.71 3.613(5) 163.5 1_655
C6 H6A O12 0.93 2.40 3.214(6) 146.0 1_455
